data_1010383
loop_
_publ_author_name
'Natta, G'

_publ_section_title
;
Costituzione degli idrosside ed idrati. - Nota III. Sull'idrossido di
stronzio ottoidrato
;
_journal_coden_ASTM GCITA9
_journal_name_full 'Gazzetta Chimica Italiana'
_journal_page_first 870
_journal_page_last 882
_journal_volume 58
_journal_year 1928
_chemical_formula_structural 'Sr (O H)2 (H2 O)8'
_chemical_formula_sum 'H18 O10 Sr'
_chemical_name_systematic 'Strontium hydroxide octahydrate'
_space_group_IT_number 123
_symmetry_cell_setting tetragonal
_symmetry_Int_Tables_number 123
_symmetry_space_group_name_Hall '-P 4 2'
_symmetry_space_group_name_H-M 'P 4/m m m'
_cell_angle_alpha 90
_cell_angle_beta 90
_cell_angle_gamma 90
_cell_formula_units_Z 1
_cell_length_a 6.41
_cell_length_b 6.41
_cell_length_c 5.807
_cell_volume 238.6
_cod_database_code 1010383

loop_
_symmetry_equiv_pos_as_xyz
x,y,z
-x,-y,z
-x,y,z
x,-y,z
-y,x,z
y,-x,z
y,x,z
-y,-x,z
-x,-y,-z
x,y,-z
x,-y,-z
-x,y,-z
y,-x,-z
-y,x,-z
-y,-x,-z
y,x,-z

loop_
_atom_site_label
_atom_site_type_symbol
_atom_site_symmetry_multiplicity
_atom_site_Wyckoff_symbol
_atom_site_fract_x
_atom_site_fract_y
_atom_site_fract_z
_atom_site_occupancy
_atom_site_attached_hydrogens
_atom_site_calc_flag
Sr1 Sr2+ 1 a 0. 0. 0. 1. 0 d
O1 O2- 2 f 0. 0.5 0. 1. 1 d
O2 O2- 8 r 0.295 0.295 0.25 1. 2 d

loop_
_atom_type_symbol
_atom_type_oxidation_number
Sr2+ 2.000
O2- -2.000
H1+ 1.000
